data_7120383
loop_
_publ_author_name
'Cronin, Lee'
'Zang, Hong-Ying'
'Purcell, Jamie'
'Long, Deliang'
'Miras, Haralampos N.'

_publ_section_title
;
 Exploring Structural Complexity in the Discovery and Self-Assembly of a
 Family of Nanoscale Chalcoxides from {Se8Mo36} to {Se26Mo68}
;
_journal_name_full 'Chem. Commun.'
_journal_paper_doi 10.1039/C7CC04398H
_journal_year 2017
_chemical_formula_sum 'C48 H288 I4 K16 Mo56 N4 O264 S48 Se8'
_chemical_formula_weight 13823.21
_space_group_crystal_system monoclinic
_space_group_IT_number 12
_space_group_name_Hall '-C 2y'
_space_group_name_H-M_alt 'C 1 2/m 1'
_symmetry_space_group_name_Hall '-C 2y'
_symmetry_space_group_name_H-M 'C 1 2/m 1'
_atom_sites_solution_primary direct
_atom_sites_solution_secondary difmap
_audit_creation_method SHELXL-2014/7
_audit_update_record
;
2017-03-28 deposited with the CCDC.
2017-07-05 downloaded from the CCDC.
;
_cell_angle_alpha 90
_cell_angle_beta 109.253(3)
_cell_angle_gamma 90
_cell_formula_units_Z 2
_cell_length_a 31.8220(13)
_cell_length_b 31.7269(13)
_cell_length_c 24.9385(11)
_cell_measurement_reflns_used 9951
_cell_measurement_temperature 150(2)
_cell_measurement_theta_max 19.4
_cell_measurement_theta_min 2.28
_cell_volume 23770.1(18)
_computing_cell_refinement Apex2
_computing_data_collection Apex2
_computing_data_reduction Apex2
_computing_molecular_graphics Diamond3
_computing_publication_material WinGX
_computing_structure_refinement 'SHELXL-2014/7 (Sheldrick, 2014)'
_computing_structure_solution 'SHELXL-97 (Sheldrick, 2008)'
_diffrn_ambient_temperature 150(2)
_diffrn_measured_fraction_theta_full 0.996
_diffrn_measured_fraction_theta_max 0.996
_diffrn_measurement_device_type 'Bruker Apex II Quasar'
_diffrn_measurement_method '\w & \f scans'
_diffrn_radiation_type MoK\a
_diffrn_radiation_wavelength 0.71073
_diffrn_reflns_av_R_equivalents 0.1212
_diffrn_reflns_av_unetI/netI 0.0899
_diffrn_reflns_Laue_measured_fraction_full 0.996
_diffrn_reflns_Laue_measured_fraction_max 0.996
_diffrn_reflns_limit_h_max 36
_diffrn_reflns_limit_h_min -36
_diffrn_reflns_limit_k_max 35
_diffrn_reflns_limit_k_min -35
_diffrn_reflns_limit_l_max 28
_diffrn_reflns_limit_l_min -28
_diffrn_reflns_number 140692
_diffrn_reflns_point_group_measured_fraction_full 0.996
_diffrn_reflns_point_group_measured_fraction_max 0.996
_diffrn_reflns_theta_full 23.807
_diffrn_reflns_theta_max 23.807
_diffrn_reflns_theta_min 1.110
_diffrn_source '1uS Microfocus x-ray'
_exptl_absorpt_coefficient_mu 2.722
_exptl_absorpt_correction_T_max 0.90
_exptl_absorpt_correction_T_min 0.70
_exptl_absorpt_correction_type empirical
_exptl_absorpt_process_details SADABS
_exptl_crystal_colour orange
_exptl_crystal_density_diffrn 1.931
_exptl_crystal_density_method none
_exptl_crystal_description block
_exptl_crystal_F_000 13248
_exptl_crystal_size_max 0.120
_exptl_crystal_size_mid 0.060
_exptl_crystal_size_min 0.030
_refine_diff_density_max 2.77
_refine_diff_density_min -2.17
_refine_diff_density_rms 0.25
_refine_ls_extinction_coef 0.000045(9)
_refine_ls_extinction_expression Fc^*^=kFc[1+0.001xFc^2^\l^3^/sin(2\q)]^-1/4^
_refine_ls_extinction_method 'SHELXL-2014/7 (Sheldrick 2014'
_refine_ls_goodness_of_fit_ref 1.070
_refine_ls_hydrogen_treatment undef
_refine_ls_matrix_type full
_refine_ls_number_parameters 1079
_refine_ls_number_reflns 18555
_refine_ls_number_restraints 0
_refine_ls_restrained_S_all 1.070
_refine_ls_R_factor_all 0.1482
_refine_ls_R_factor_gt 0.0778
_refine_ls_shift/su_max 0.001
_refine_ls_shift/su_mean 0.000
_refine_ls_structure_factor_coef Fsqd
_refine_ls_weighting_details 'w=1/[\s^2^(Fo^2^)+(0.1202P)^2^+1187.2324P] where P=(Fo^2^+2Fc^2^)/3'
_refine_ls_weighting_scheme calc
_refine_ls_wR_factor_gt 0.2086
_refine_ls_wR_factor_ref 0.2741
_reflns_Friedel_coverage 0.000
_reflns_number_gt 10741
_reflns_number_total 18555
_reflns_threshold_expression 'I > 2\s(I)'
_cod_data_source_file c7cc04398h2.cif
_cod_data_source_block jwc1137e
_cod_depositor_comments
;
The following automatic conversions were performed:

'_atom_sites_solution_primary' value 'direct methods' was changed to
'direct'.

Automatic conversion script
Id: cif_fix_values 4973 2017-02-22 13:04:09Z antanas 
;
_cod_database_code 7120383
_shelx_shelxl_version_number 2014/7
_shelx_space_group_comment
;
The symmetry employed for this shelxl refinement is uniquely defined
by the following loop, which should always be used as a source of
symmetry information in preference to the above space-group names.
They are only intended as comments.
;
_shelx_estimated_absorpt_t_min 0.736
_shelx_estimated_absorpt_t_max 0.923

loop_
_space_group_symop_operation_xyz
'x, y, z'
'-x, y, -z'
'x+1/2, y+1/2, z'
'-x+1/2, y+1/2, -z'
'-x, -y, -z'
'x, -y, z'
'-x+1/2, -y+1/2, -z'
'x+1/2, -y+1/2, z'

loop_
_atom_site_label
_atom_site_type_symbol
_atom_site_fract_x
_atom_site_fract_y
_atom_site_fract_z
_atom_site_U_iso_or_equiv
_atom_site_adp_type
_atom_site_occupancy
_atom_site_site_symmetry_order
_atom_site_calc_flag
_atom_site_refinement_flags_posn
_atom_site_refinement_flags_adp
_atom_site_refinement_flags_occupancy
_atom_site_disorder_assembly
_atom_site_disorder_group
Mo1 Mo 0.66278(8) 0.45491(6) 0.58161(7) 0.0671(6) Uani 1 1 d . . . . .
Mo2 Mo 0.63419(8) 0.37949(6) 0.48713(7) 0.0592(6) Uani 1 1 d . . . . .
Mo3 Mo 0.59883(6) 0.36971(5) 0.36726(7) 0.0425(4) Uani 1 1 d . . . . .
Mo4 Mo 0.61776(5) 0.39501(4) 0.22966(6) 0.0308(4) Uani 1 1 d . . . . .
Mo6 Mo 0.68612(6) 0.30979(5) 0.21990(7) 0.0405(4) Uani 1 1 d . . . . .
Mo7 Mo 0.69342(7) 0.23267(6) 0.28067(8) 0.0578(6) Uani 1 1 d . . . . .
Mo8 Mo 0.63036(9) 0.17181(6) 0.32949(9) 0.0768(7) Uani 1 1 d . . . . .
Mo9 Mo 0.54118(9) 0.17288(6) 0.33198(9) 0.0791(8) Uani 1 1 d . . . . .
Mo10 Mo 0.45412(8) 0.23552(6) 0.28760(8) 0.0646(6) Uani 1 1 d . . . . .
Mo11 Mo 0.43040(6) 0.31247(6) 0.22676(7) 0.0484(5) Uani 1 1 d . . . . .
Mo12 Mo 0.50499(5) 0.39598(5) 0.23315(6) 0.0343(4) Uani 1 1 d . . . . .
Mo14 Mo 0.33444(5) 0.37127(4) 0.00229(6) 0.0295(4) Uani 1 1 d . . . . .
Mo15 Mo 0.24478(5) 0.37980(5) 0.00237(8) 0.0426(4) Uani 1 1 d . . . . .
Mo16 Mo 0.17382(6) 0.45467(6) 0.00327(11) 0.0647(6) Uani 1 1 d . . . . .
Se1 Se 0.65190(6) 0.38259(5) 0.12316(7) 0.0325(4) Uani 1 1 d . . . . .
Se2 Se 0.41367(6) 0.38344(6) 0.12714(7) 0.0343(4) Uani 1 1 d . . . . .
S1 S 0.6041(3) 0.5000 0.5773(3) 0.072(3) Uani 1 2 d S T P . .
S2 S 0.7151(3) 0.5000 0.5670(4) 0.072(3) Uani 1 2 d S T P . .
S3 S 0.5602(2) 0.38441(18) 0.4287(2) 0.0567(15) Uani 1 1 d . . . . .
S4 S 0.67196(18) 0.38316(16) 0.4224(2) 0.0526(14) Uani 1 1 d . . . . .
S5 S 0.4727(2) 0.30331(17) 0.3215(2) 0.0558(15) Uani 1 1 d . . . . .
S6 S 0.4297(2) 0.24532(18) 0.1899(2) 0.0607(16) Uani 1 1 d . . . . .
S7 S 0.6024(3) 0.2079(2) 0.3908(3) 0.078(2) Uani 1 1 d . . . . .
S8 S 0.5659(3) 0.14925(18) 0.2594(3) 0.081(2) Uani 1 1 d . . . . .
S9 S 0.69545(19) 0.30079(15) 0.3152(2) 0.0504(13) Uani 1 1 d . . . . .
S10 S 0.66528(18) 0.24287(15) 0.1830(2) 0.0495(13) Uani 1 1 d . . . . .
S11 S 0.30965(15) 0.38378(14) 0.0789(2) 0.0386(11) Uani 1 1 d . . . . .
S12 S 0.27007(15) 0.38534(15) -0.0743(2) 0.0416(11) Uani 1 1 d . . . . .
S13 S 0.2012(3) 0.5000 0.0799(4) 0.067(3) Uani 1 2 d S T P . .
S14 S 0.1603(3) 0.5000 -0.0732(5) 0.072(3) Uani 1 2 d S T P A .
K2 K 0.56653(18) 0.5000 0.2456(2) 0.0380(13) Uani 1 2 d S T P L .
K3 K 0.6937(6) 0.3474(5) 0.6455(7) 0.063(4) Uani 0.3 1 d . . P . .
K4 K 0.4597(6) 0.1490(6) 0.1675(8) 0.071(5) Uani 0.3 1 d . . P . .
K5 K 0.5698(5) 0.4457(5) 0.0102(7) 0.061(4) Uiso 0.3 1 d . . P . .
K6 K 0.4142(5) 0.2878(4) -0.0554(6) 0.078(4) Uani 0.4 1 d . . P . .
K7 K 0.6891(7) 0.2712(5) 0.4360(6) 0.070(5) Uani 0.3 1 d . . P . .
K8 K 0.0647(4) 0.3621(4) -0.0010(5) 0.055(3) Uani 0.4 1 d . . P . .
K9 K 0.1526(4) 0.4058(4) -0.1965(6) 0.062(3) Uani 0.4 1 d . . P A 1
K9' K 0.1703(7) 0.4254(8) -0.1561(10) 0.073(6) Uani 0.25 1 d . . P A 2
K10 K 0.5454(6) 0.2722(5) 0.4426(7) 0.067(5) Uani 0.3 1 d . . P . .
K11 K 0.7086(4) 0.5000 0.2735(6) 0.064(4) Uani 0.5 2 d S T P L .
I1' I 0.5663(13) 0.2018(13) 0.0899(17) 0.067(10) Uiso 0.04 1 d . . P . .
I1 I 0.52261(12) 0.20934(12) 0.09645(18) 0.0680(10) Uani 0.42 1 d . . P . .
I2' I 0.2472(13) 0.4089(12) 0.1774(17) 0.047(11) Uiso 0.05 1 d . . P . .
I2 I 0.2446(3) 0.3984(2) 0.1919(3) 0.053(2) Uani 0.24 1 d . . P . .
I3 I 0.33322(15) 0.5000 -0.12748(17) 0.0356(10) Uani 0.4 2 d S T P A .
I3' I 0.2519(7) 0.5000 -0.1740(9) 0.064(6) Uiso 0.1 2 d S . P . .
O1 O 0.6841(6) 0.4437(5) 0.6506(6) 0.089(6) Uani 1 1 d . . . . .
O2 O 0.6173(7) 0.4046(5) 0.5563(6) 0.091(6) Uani 1 1 d . . . . .
O3 O 0.6915(6) 0.4048(4) 0.5494(6) 0.076(5) Uani 1 1 d . . . . .
O4 O 0.6327(4) 0.4514(4) 0.4833(5) 0.048(3) Uani 1 1 d . . . . .
O5 O 0.5926(4) 0.4485(4) 0.3455(5) 0.039(3) Uani 1 1 d . . . . .
O6 O 0.6385(6) 0.3282(5) 0.5063(6) 0.079(5) Uani 1 1 d . . . . .
O7 O 0.5976(5) 0.3166(4) 0.3657(5) 0.056(4) Uani 1 1 d . . . . .
O8 O 0.5395(4) 0.3808(4) 0.3022(5) 0.039(3) Uani 1 1 d . . . . .
O9 O 0.6198(4) 0.3797(3) 0.2993(5) 0.036(3) Uani 1 1 d . . . . .
O10 O 0.7395(4) 0.3155(4) 0.2211(6) 0.051(4) Uani 1 1 d . . . . .
O11 O 0.7481(5) 0.2211(5) 0.2931(7) 0.077(5) Uani 1 1 d . . . . .
O12 O 0.6654(5) 0.1706(4) 0.2712(6) 0.067(4) Uani 1 1 d . . . . .
O13 O 0.6875(5) 0.2108(5) 0.3583(6) 0.071(4) Uani 1 1 d . . . . .
O14 O 0.6207(5) 0.2337(4) 0.2762(5) 0.055(4) Uani 1 1 d . . . . .
O15 O 0.5236(5) 0.2349(4) 0.2794(6) 0.062(4) Uani 1 1 d . . . . .
O16 O 0.6496(7) 0.1270(5) 0.3645(8) 0.103(7) Uani 1 1 d . . . . .
O17 O 0.5408(8) 0.1290(5) 0.3683(8) 0.111(7) Uani 1 1 d . . . . .
O18 O 0.5013(6) 0.2134(5) 0.3629(6) 0.072(5) Uani 1 1 d . . . . .
O19 O 0.4747(6) 0.1728(4) 0.2757(7) 0.077(5) Uani 1 1 d . . . . .
O20 O 0.4070(6) 0.2247(5) 0.3025(7) 0.080(5) Uani 1 1 d . . . . .
O21 O 0.5029(4) 0.3232(4) 0.2119(5) 0.044(3) Uani 1 1 d . . . . .
O22 O 0.6058(4) 0.3213(3) 0.2081(5) 0.037(3) Uani 1 1 d . . . . .
O23 O 0.6563(4) 0.3287(3) 0.1355(5) 0.035(3) Uani 1 1 d . . . . .
O24 O 0.6283(4) 0.3816(3) 0.0511(5) 0.031(3) Uani 1 1 d . . . . .
O25 O 0.6303(4) 0.4472(3) 0.2378(5) 0.038(3) Uani 1 1 d . . . . .
O26 O 0.5531(4) 0.3956(3) 0.2026(4) 0.032(3) Uani 1 1 d . . . . .
O27 O 0.6051(4) 0.3943(3) 0.1398(5) 0.033(3) Uani 1 1 d . . . . .
O28 O 0.4514(4) 0.3741(4) 0.2363(5) 0.038(3) Uani 1 1 d . . . . .
O29 O 0.4153(4) 0.3302(4) 0.1415(5) 0.038(3) Uiso 1 1 d . . . . .
O30 O 0.4683(4) 0.3958(3) 0.1428(5) 0.031(3) Uani 1 1 d . . . . .
O31 O 0.4984(4) 0.4482(4) 0.2411(5) 0.041(3) Uani 1 1 d . . . . .
O32 O 0.4006(4) 0.3805(3) 0.0552(5) 0.032(3) Uani 1 1 d . . . . .
O33 O 0.3354(4) 0.3181(3) 0.0010(5) 0.033(3) Uani 1 1 d . . . . .
O34 O 0.2299(4) 0.3289(4) 0.0022(6) 0.051(3) Uani 1 1 d . . . . .
O35 O 0.3493(4) 0.4479(3) 0.0047(5) 0.034(3) Uani 1 1 d . . . . .
O36 O 0.2472(4) 0.4506(3) 0.0036(6) 0.042(3) Uani 1 1 d . . . . .
O37 O 0.2089(4) 0.4039(4) 0.0531(7) 0.058(4) Uani 1 1 d . . . . .
O38 O 0.1823(4) 0.4044(4) -0.0493(7) 0.055(4) Uani 1 1 d . . . . .
O39 O 0.1227(4) 0.4440(5) 0.0038(9) 0.096(7) Uani 1 1 d . . . . .
O40 O 0.3782(5) 0.3186(5) 0.2300(6) 0.060(4) Uani 1 1 d . . . . .
O41 O 0.6726(4) 0.3718(3) 0.2319(5) 0.034(3) Uani 1 1 d . . . . .
O42 O 0.5236(6) 0.3415(6) 0.0960(7) 0.080(5) Uani 1 1 d . . . . .
O44' O 0.7347(18) 0.1847(18) 0.522(2) 0.095(16) Uiso 0.35 1 d . . P B 3
O44 O 0.7138(15) 0.2175(15) 0.5301(19) 0.087(13) Uiso 0.4 1 d . . P C 2
O46 O 0.695(3) 0.043(3) 0.222(3) 0.07(2) Uiso 0.2 1 d . . P . .
O46' O 0.578(2) 0.071(2) 0.144(3) 0.080(19) Uiso 0.25 1 d . . P . .
O47 O 0.145(3) 0.5000 -0.322(4) 0.09(3) Uiso 0.3 2 d S . P . .
O49 O 0.4408(4) 0.2881(4) 0.0587(5) 0.044(3) Uani 1 1 d . . . . .
O50 O 0.3977(6) 0.5000 0.1418(8) 0.054(5) Uiso 1 2 d S . P D 1
O50' O 0.443(2) 0.5000 0.123(3) 0.085(18) Uiso 0.4 2 d S . P E 2
O52 O 0.5579(15) 0.5000 0.1332(19) 0.096(13) Uiso 0.6 2 d S . P . .
O53 O 0.6798(6) 0.2657(5) 0.5943(7) 0.059(5) Uani 0.8 1 d . . P F 2
O54 O 0.7262(11) 0.5000 0.3924(14) 0.059(9) Uiso 0.6 2 d S . P L .
O55 O 0.3830(7) 0.1593(7) 0.0748(10) 0.088(7) Uiso 0.8 1 d . . P . .
O56 O 0.6222(7) 0.1455(6) 0.1642(9) 0.025(5) Uiso 0.5 1 d . . P . .
O57 O 0.1501(8) 0.3415(7) 0.0695(10) 0.040(6) Uiso 0.5 1 d . . P . .
O58 O 0.3653(6) 0.2282(6) 0.0017(11) 0.072(7) Uani 0.7 1 d . . P . .
O60 O 0.6004(12) 0.2348(11) 0.5387(15) 0.087(10) Uiso 0.5 1 d . . P . .
O61 O 0.5387(7) 0.3730(7) 0.0030(9) 0.031(5) Uiso 0.5 1 d . . P I .
O62 O 0.4293(9) 0.4103(8) 0.3258(11) 0.052(7) Uiso 0.5 1 d . . P . .
O63 O 0.6610(13) 0.3657(13) 0.6883(17) 0.105(13) Uiso 0.5 1 d . . P F .
O64 O 0.1908(10) 0.3802(10) -0.2383(13) 0.072(9) Uiso 0.5 1 d . . P A 2
O65' O 0.3534(17) 0.5000 0.208(2) 0.062(14) Uiso 0.4 2 d S . P G 2
O65 O 0.341(3) 0.5000 0.257(4) 0.05(2) Uiso 0.2 2 d S . P H 1
O66 O 0.4525(11) 0.1761(10) 0.4281(14) 0.075(9) Uiso 0.5 1 d . . P . .
O67 O 0.0966(12) 0.5000 0.0940(16) 0.091(11) Uiso 0.7 2 d S . P . .
O68 O 0.7243(10) 0.1027(10) 0.3187(13) 0.068(8) Uiso 0.5 1 d . . P . .
O69 O 0.7694(12) 0.4193(11) 0.5263(15) 0.087(10) Uiso 0.5 1 d . . P . .
O70 O 0.5416(11) 0.3940(10) 0.5534(14) 0.024(8) Uiso 0.3 1 d . . P . .
O71 O 0.4805(14) 0.0648(14) 0.1750(19) 0.052(11) Uiso 0.3 1 d . . P . .
O72 O 0.5147(11) 0.4367(11) 0.0752(14) 0.075(9) Uiso 0.5 1 d . . P I 1
O72' O 0.5239(11) 0.4090(11) 0.0958(14) 0.023(8) Uiso 0.3 1 d . . P I 2
O73 O 0.5000 0.3190(15) 0.5000 0.079(13) Uiso 0.5 2 d S . P . .
O74 O 0.6749(10) 0.2418(10) 0.5346(13) 0.065(8) Uiso 0.5 1 d . . P C 1
O75' O 0.4912(14) 0.4580(13) 0.3737(17) 0.045(11) Uiso 0.3 1 d . . P J 2
O75 O 0.4690(17) 0.5000 0.327(2) 0.064(14) Uiso 0.4 2 d S . P K 1
O76 O 0.0480(17) 0.5000 -0.102(2) 0.091(15) Uiso 0.5 2 d S . P . .
O77 O 0.6053(13) 0.1223(13) 0.4821(17) 0.073(11) Uiso 0.4 1 d . . P . .
O78 O 0.6299(11) 0.1464(10) 0.6611(14) 0.052(9) Uiso 0.4 1 d . . P . .
O79 O 0.5897(15) 0.0545(14) 0.3525(19) 0.089(13) Uiso 0.4 1 d . . P . .
O81 O 0.7339(17) 0.4102(16) 0.327(2) 0.089(15) Uiso 0.35 1 d . . P L 1
O81' O 0.7479(17) 0.4203(17) 0.269(2) 0.090(15) Uiso 0.35 1 d . . P L 2
O83 O 0.6813(10) 0.2034(10) 0.6667(13) 0.066(8) Uiso 0.5 1 d . . P . .
O84 O 0.6826(10) 0.0446(10) 0.3705(13) 0.071(9) Uiso 0.5 1 d . . P . .
O86 O 0.7332(12) 0.3183(11) 0.5819(15) 0.089(11) Uiso 0.5 1 d . . P F .
O87 O 0.6255(15) 0.2885(15) 0.638(2) 0.094(14) Uiso 0.4 1 d . . P F .
O88 O 0.4352(15) 0.1061(14) 0.314(2) 0.089(13) Uiso 0.4 1 d . . P . .
O89 O 0.0855(14) 0.4553(13) -0.2138(18) 0.081(12) Uiso 0.4 1 d . . P . .
O90 O 0.6892(19) 0.1354(19) 0.522(3) 0.086(17) Uiso 0.3 1 d . . P . .
O91 O 0.5582(15) 0.0394(15) 0.240(2) 0.091(14) Uiso 0.4 1 d . . P . .
O92 O 0.511(4) 0.5000 0.449(5) 0.08(3) Uiso 0.2 2 d S . P . .
O93 O 0.6884(18) 0.1259(18) 0.629(2) 0.079(16) Uiso 0.3 1 d . . P . .
O94 O 0.631(4) 0.058(4) 0.609(5) 0.08(3) Uiso 0.15 1 d . . P . .
O95 O 0.764(4) 0.5000 0.718(5) 0.08(3) Uiso 0.2 2 d S . P . .
N1 N 0.7837(5) 0.2500(6) 0.1277(9) 0.063(5) Uani 1 1 d . . . . .
C1 C 0.6030(6) 0.4767(5) 0.3832(7) 0.038(4) Uani 1 1 d . . . . .
C2 C 0.6203(6) 0.4781(6) 0.4432(7) 0.038(4) Uani 1 1 d . . . . .
C3 C 0.3215(6) 0.4753(5) 0.0048(7) 0.033(4) Uani 1 1 d . . . . .
C4 C 0.2759(6) 0.4775(5) 0.0035(7) 0.036(4) Uiso 1 1 d . . . . .
C5 C 0.5447(8) 0.2588(6) 0.2592(8) 0.049(5) Uani 1 1 d . . . . .
C6 C 0.5892(8) 0.2589(6) 0.2571(8) 0.052(6) Uani 1 1 d . . . . .
C7 C 0.5820(6) 0.2991(5) 0.2257(7) 0.037(4) Uani 1 1 d . . . . .
C8 C 0.5361(7) 0.2992(6) 0.2277(7) 0.042(5) Uani 1 1 d . . . . .
C9 C 0.8097(7) 0.2332(7) 0.0900(11) 0.067(7) Uani 1 1 d . . . . .
C10 C 0.7391(7) 0.2668(7) 0.0906(10) 0.065(6) Uani 1 1 d . . . . .
C11 C 0.7752(10) 0.2150(11) 0.1628(14) 0.111(12) Uani 1 1 d . . . . .
C12 C 0.8116(11) 0.2855(12) 0.1647(18) 0.155(18) Uani 1 1 d . . . . .

loop_
_atom_site_aniso_label
_atom_site_aniso_U_11
_atom_site_aniso_U_22
_atom_site_aniso_U_33
_atom_site_aniso_U_23
_atom_site_aniso_U_13
_atom_site_aniso_U_12
Mo1 0.1055(18) 0.0495(12) 0.0268(10) 0.0024(8) -0.0045(10) -0.0023(11)
Mo2 0.0978(16) 0.0415(10) 0.0271(9) 0.0070(8) 0.0053(10) -0.0101(10)
Mo3 0.0582(11) 0.0379(9) 0.0269(8) 0.0029(7) 0.0077(8) -0.0069(8)
Mo4 0.0349(9) 0.0264(8) 0.0287(8) 0.0000(6) 0.0073(7) 0.0020(7)
Mo6 0.0449(10) 0.0341(9) 0.0361(9) 0.0006(7) 0.0046(8) 0.0136(8)
Mo7 0.0747(14) 0.0383(10) 0.0454(11) 0.0063(8) -0.0003(10) 0.0196(9)
Mo8 0.124(2) 0.0364(11) 0.0544(13) 0.0172(9) 0.0092(13) 0.0065(12)
Mo9 0.132(2) 0.0423(11) 0.0562(13) 0.0160(10) 0.0215(13) -0.0177(12)
Mo10 0.0897(16) 0.0571(12) 0.0478(11) 0.0074(9) 0.0240(11) -0.0341(11)
Mo11 0.0562(11) 0.0542(11) 0.0351(9) 0.0010(8) 0.0153(8) -0.0255(9)
Mo12 0.0406(9) 0.0326(8) 0.0303(8) -0.0020(7) 0.0126(7) -0.0076(7)
Mo14 0.0284(8) 0.0248(8) 0.0369(9) -0.0009(6) 0.0130(7) -0.0031(6)
Mo15 0.0313(9) 0.0298(9) 0.0709(12) -0.0009(8) 0.0227(8) -0.0060(7)
Mo16 0.0381(11) 0.0388(10) 0.130(2) 0.0006(11) 0.0449(12) -0.0019(8)
Se1 0.0335(10) 0.0316(9) 0.0311(9) 0.0003(8) 0.0090(8) 0.0033(8)
Se2 0.0331(10) 0.0406(10) 0.0304(9) -0.0044(8) 0.0120(8) -0.0059(8)
S1 0.105(7) 0.069(6) 0.033(4) 0.000 0.009(4) 0.000
S2 0.085(7) 0.051(5) 0.056(5) 0.000 -0.009(5) 0.000
S3 0.077(4) 0.062(3) 0.032(3) -0.004(2) 0.019(3) -0.021(3)
S4 0.060(3) 0.043(3) 0.041(3) 0.002(2) -0.002(2) 0.001(3)
S5 0.076(4) 0.056(3) 0.035(3) 0.005(2) 0.017(3) -0.022(3)
S6 0.081(4) 0.054(3) 0.043(3) 0.003(3) 0.014(3) -0.031(3)
S7 0.115(6) 0.060(4) 0.048(3) 0.015(3) 0.012(4) -0.007(4)
S8 0.133(6) 0.037(3) 0.064(4) 0.007(3) 0.020(4) -0.007(4)
S9 0.068(4) 0.038(3) 0.034(3) 0.005(2) 0.001(2) 0.012(2)
S10 0.062(3) 0.036(3) 0.041(3) 0.001(2) 0.005(3) 0.013(2)
S11 0.037(3) 0.036(3) 0.050(3) -0.004(2) 0.025(2) -0.005(2)
S12 0.028(2) 0.037(3) 0.055(3) -0.001(2) 0.007(2) -0.004(2)
S13 0.076(6) 0.034(4) 0.121(8) 0.000 0.073(6) 0.000
S14 0.035(4) 0.042(4) 0.131(8) 0.000 0.016(5) 0.000
K2 0.039(3) 0.032(3) 0.044(3) 0.000 0.016(3) 0.000
K3 0.074(11) 0.044(9) 0.067(11) 0.025(8) 0.019(9) 0.017(8)
K4 0.082(13) 0.061(11) 0.062(11) -0.011(9) 0.015(10) -0.015(9)
K6 0.078(10) 0.062(8) 0.073(9) 0.008(7) -0.003(7) 0.015(7)
K7 0.116(15) 0.057(10) 0.033(8) 0.007(7) 0.020(9) 0.014(10)
K8 0.038(6) 0.068(8) 0.067(8) -0.011(6) 0.027(6) 0.005(6)
K9 0.067(8) 0.043(7) 0.054(8) 0.007(6) -0.013(6) -0.001(6)
K9' 0.056(13) 0.078(15) 0.077(16) 0.008(13) 0.012(12) 0.015(12)
K10 0.092(13) 0.046(9) 0.051(10) 0.003(8) 0.010(9) -0.012(9)
K11 0.044(8) 0.064(9) 0.074(10) 0.000 0.006(7) 0.000
I1 0.061(2) 0.057(2) 0.084(3) 0.024(2) 0.021(2) 0.0073(18)
I2 0.088(5) 0.057(4) 0.016(3) -0.001(3) 0.018(3) -0.025(4)
I3 0.060(3) 0.0180(19) 0.036(2) 0.000 0.025(2) 0.000
O1 0.144(16) 0.062(10) 0.030(8) 0.001(7) -0.012(9) 0.008(10)
O2 0.181(19) 0.056(10) 0.035(8) 0.000(7) 0.034(10) -0.036(11)
O3 0.120(14) 0.038(8) 0.038(8) 0.000(6) -0.018(8) 0.007(8)
O4 0.060(9) 0.047(8) 0.026(7) 0.003(6) -0.001(6) -0.001(7)
O5 0.041(7) 0.043(7) 0.034(7) 0.005(6) 0.015(6) 0.002(6)
O6 0.126(15) 0.059(10) 0.046(9) 0.011(8) 0.021(9) -0.003(10)
O7 0.086(11) 0.036(7) 0.044(8) 0.002(6) 0.021(8) -0.010(7)
O8 0.044(7) 0.035(7) 0.037(7) 0.000(6) 0.014(6) -0.011(6)
O9 0.049(8) 0.026(6) 0.031(6) 0.006(5) 0.012(6) 0.007(5)
O10 0.050(8) 0.033(7) 0.055(8) -0.002(6) -0.005(7) 0.013(6)
O11 0.074(11) 0.068(10) 0.069(10) -0.003(8) -0.004(9) 0.037(9)
O12 0.090(12) 0.042(8) 0.060(10) 0.015(7) 0.012(8) 0.018(8)
O13 0.081(11) 0.054(9) 0.064(10) 0.023(8) 0.008(9) 0.017(8)
O14 0.090(11) 0.026(7) 0.035(7) 0.009(6) 0.003(7) 0.010(7)
O15 0.096(12) 0.044(8) 0.047(8) 0.013(7) 0.027(8) -0.034(8)
O16 0.148(18) 0.055(11) 0.080(13) 0.032(9) 0.004(12) 0.003(11)
O17 0.19(2) 0.055(11) 0.082(13) 0.027(10) 0.029(14) -0.022(12)
O18 0.110(13) 0.057(9) 0.052(9) 0.017(7) 0.033(9) -0.019(9)
O19 0.106(13) 0.043(9) 0.074(11) 0.017(8) 0.019(10) -0.026(9)
O20 0.099(13) 0.081(12) 0.070(11) 0.005(9) 0.043(10) -0.043(10)
O21 0.058(9) 0.032(7) 0.045(8) 0.003(6) 0.019(7) -0.003(7)
O22 0.043(7) 0.019(6) 0.047(8) 0.000(5) 0.012(6) -0.004(5)
O23 0.044(7) 0.031(6) 0.028(6) 0.001(5) 0.010(6) 0.005(5)
O24 0.033(6) 0.020(6) 0.040(7) -0.001(5) 0.013(5) -0.001(5)
O25 0.039(7) 0.019(6) 0.050(8) -0.003(5) 0.007(6) -0.002(5)
O26 0.033(6) 0.035(6) 0.027(6) 0.007(5) 0.011(5) -0.001(5)
O27 0.038(7) 0.029(6) 0.036(7) 0.003(5) 0.018(6) 0.004(5)
O28 0.047(7) 0.045(7) 0.026(6) 0.000(5) 0.017(6) -0.012(6)
O30 0.032(6) 0.033(6) 0.031(6) -0.002(5) 0.015(5) -0.011(5)
O31 0.049(8) 0.030(7) 0.048(8) -0.001(6) 0.019(6) 0.002(6)
O32 0.032(6) 0.032(6) 0.034(7) 0.001(5) 0.015(5) -0.003(5)
O33 0.035(7) 0.025(6) 0.035(7) 0.002(5) 0.006(5) -0.005(5)
O34 0.041(8) 0.034(7) 0.075(10) 0.000(7) 0.017(7) -0.008(6)
O35 0.030(6) 0.026(6) 0.053(8) -0.003(5) 0.024(6) 0.004(5)
O36 0.029(7) 0.026(6) 0.079(9) 0.001(6) 0.030(7) 0.002(5)
O37 0.049(8) 0.042(8) 0.101(12) -0.003(8) 0.051(8) -0.009(7)
O38 0.030(7) 0.033(7) 0.107(12) 0.008(7) 0.026(8) -0.006(6)
O39 0.026(8) 0.069(11) 0.20(2) 0.011(12) 0.052(11) 0.002(7)
O40 0.057(9) 0.072(10) 0.057(9) -0.005(8) 0.026(7) -0.028(8)
O41 0.029(6) 0.034(6) 0.032(6) -0.001(5) -0.001(5) 0.004(5)
O42 0.080(12) 0.093(13) 0.074(11) 0.012(10) 0.038(10) 0.007(10)
O49 0.063(9) 0.033(7) 0.045(8) -0.007(6) 0.029(7) 0.017(6)
O53 0.088(14) 0.041(10) 0.048(10) 0.020(8) 0.023(10) 0.018(9)
O58 0.041(12) 0.047(12) 0.13(2) 0.011(13) 0.037(13) 0.005(10)
N1 0.031(10) 0.062(12) 0.096(15) -0.007(11) 0.020(10) 0.008(8)
C1 0.053(12) 0.034(10) 0.023(9) -0.001(8) 0.005(8) 0.003(9)
C2 0.045(11) 0.040(10) 0.027(10) 0.004(8) 0.010(8) 0.003(9)
C3 0.034(10) 0.038(10) 0.036(10) 0.005(8) 0.022(8) -0.002(8)
C5 0.073(16) 0.031(11) 0.038(11) -0.006(9) 0.009(11) -0.010(10)
C6 0.087(17) 0.033(11) 0.028(11) 0.001(9) 0.008(11) -0.006(12)
C7 0.048(12) 0.026(9) 0.032(10) 0.001(8) 0.003(9) -0.007(9)
C8 0.076(15) 0.031(10) 0.017(9) -0.003(8) 0.016(9) -0.019(11)
C9 0.055(14) 0.055(14) 0.097(18) -0.026(13) 0.034(13) 0.010(11)
C10 0.046(13) 0.063(15) 0.079(16) 0.014(13) 0.012(12) 0.022(11)
C11 0.09(2) 0.14(3) 0.12(2) 0.08(2) 0.057(19) 0.05(2)
C12 0.08(2) 0.16(3) 0.21(4) -0.14(3) 0.04(3) -0.02(2)

loop_
_atom_type_symbol
_atom_type_description
_atom_type_scat_dispersion_real
_atom_type_scat_dispersion_imag
_atom_type_scat_source
Mo Mo -1.6832 0.6857 'International Tables Vol C Tables 4.2.6.8 and 6.1.1.4'
Se Se -0.0929 2.2259 'International Tables Vol C Tables 4.2.6.8 and 6.1.1.4'
S S 0.1246 0.1234 'International Tables Vol C Tables 4.2.6.8 and 6.1.1.4'
K K 0.2009 0.2494 'International Tables Vol C Tables 4.2.6.8 and 6.1.1.4'
I I -0.4742 1.8119 'International Tables Vol C Tables 4.2.6.8 and 6.1.1.4'
O O 0.0106 0.0060 'International Tables Vol C Tables 4.2.6.8 and 6.1.1.4'
N N 0.0061 0.0033 'International Tables Vol C Tables 4.2.6.8 and 6.1.1.4'
C C 0.0033 0.0016 'International Tables Vol C Tables 4.2.6.8 and 6.1.1.4'
H H 0.0000 0.0000 'International Tables Vol C Tables 4.2.6.8 and 6.1.1.4'

loop_
_geom_angle_atom_site_label_1
_geom_angle_atom_site_label_2
_geom_angle_atom_site_label_3
_geom_angle
_geom_angle_site_symmetry_1
_geom_angle_site_symmetry_3
O1 Mo1 O2 98.8(7) . .
O1 Mo1 O3 98.7(7) . .
O2 Mo1 O3 70.0(7) . .
O1 Mo1 S2 103.1(7) . .
O2 Mo1 S2 151.7(5) . .
O3 Mo1 S2 88.9(5) . .
O1 Mo1 O4 164.9(6) . .
O2 Mo1 O4 69.2(5) . .
O3 Mo1 O4 69.0(5) . .
S2 Mo1 O4 86.0(4) . .
O1 Mo1 S1 103.1(7) . .
O2 Mo1 S1 89.5(6) . .
O3 Mo1 S1 152.1(4) . .
S2 Mo1 S1 102.7(2) . .
O4 Mo1 S1 86.3(4) . .
O1 Mo1 Mo1 102.3(5) . 6_565
O2 Mo1 Mo1 139.2(6) . 6_565
O3 Mo1 Mo1 138.6(5) . 6_565
S2 Mo1 Mo1 51.81(17) . 6_565
O4 Mo1 Mo1 92.8(3) . 6_565
S1 Mo1 Mo1 52.03(17) . 6_565
O1 Mo1 K3 53.7(6) . .
O2 Mo1 K3 59.8(6) . .
O3 Mo1 K3 52.7(5) . .
S2 Mo1 K3 121.8(3) . .
O4 Mo1 K3 111.3(4) . .
S1 Mo1 K3 132.3(3) . .
Mo1 Mo1 K3 155.2(3) 6_565 .
O6 Mo2 O3 100.8(7) . .
O6 Mo2 O2 98.6(7) . .
O3 Mo2 O2 69.5(7) . .
O6 Mo2 O4 166.7(6) . .
O3 Mo2 O4 69.7(5) . .
O2 Mo2 O4 69.6(5) . .
O6 Mo2 S4 103.5(6) . .
O3 Mo2 S4 88.5(5) . .
O2 Mo2 S4 151.3(5) . .
O4 Mo2 S4 85.9(4) . .
O6 Mo2 S3 102.3(6) . .
O3 Mo2 S3 151.4(4) . .
O2 Mo2 S3 90.5(6) . .
O4 Mo2 S3 84.5(3) . .
S4 Mo2 S3 102.17(19) . .
O6 Mo2 Mo3 99.2(5) . .
O3 Mo2 Mo3 139.2(5) . .
O2 Mo2 Mo3 141.0(5) . .
O4 Mo2 Mo3 94.0(3) . .
S4 Mo2 Mo3 52.25(14) . .
S3 Mo2 Mo3 51.80(14) . .
O6 Mo2 K3 59.8(6) . .
O3 Mo2 K3 49.2(5) . .
O2 Mo2 K3 56.3(6) . .
O4 Mo2 K3 107.4(4) . .
S4 Mo2 K3 121.9(3) . .
S3 Mo2 K3 134.6(3) . .
Mo3 Mo2 K3 157.8(3) . .
O7 Mo3 O9 98.5(5) . .
O7 Mo3 O8 98.3(6) . .
O9 Mo3 O8 77.7(5) . .
O7 Mo3 S3 101.8(5) . .
O9 Mo3 S3 155.8(3) . .
O8 Mo3 S3 86.5(4) . .
O7 Mo3 S4 102.0(5) . .
O9 Mo3 S4 85.7(4) . .
O8 Mo3 S4 155.4(3) . .
S3 Mo3 S4 102.7(2) . .
O7 Mo3 Mo2 97.6(4) . .
O9 Mo3 Mo2 137.1(3) . .
O8 Mo3 Mo2 138.3(3) . .
S3 Mo3 Mo2 52.56(15) . .
S4 Mo3 Mo2 52.02(15) . .
O25 Mo4 O9 102.5(5) . .
O25 Mo4 O41 101.4(5) . .
O9 Mo4 O41 97.5(5) . .
O25 Mo4 O26 102.3(5) . .
O9 Mo4 O26 92.0(5) . .
O41 Mo4 O26 151.8(5) . .
O25 Mo4 O27 95.2(5) . .
O9 Mo4 O27 161.7(5) . .
O41 Mo4 O27 83.1(4) . .
O26 Mo4 O27 79.9(4) . .
O25 Mo4 O22 171.5(5) . .
O9 Mo4 O22 84.6(5) . .
O41 Mo4 O22 72.7(4) . .
O26 Mo4 O22 81.9(4) . .
O27 Mo4 O22 78.1(4) . .
O25 Mo4 K2 39.0(4) . .
O9 Mo4 K2 90.9(4) . .
O41 Mo4 K2 140.3(3) . .
O26 Mo4 K2 65.5(3) . .
O27 Mo4 K2 100.4(3) . .
O22 Mo4 K2 146.9(3) . .
O10 Mo6 O41 98.7(5) . .
O10 Mo6 O23 96.0(5) . .
O41 Mo6 O23 79.9(4) . .
O10 Mo6 S9 101.9(5) . .
O41 Mo6 S9 86.1(3) . .
O23 Mo6 S9 158.7(3) . .
O10 Mo6 S10 104.9(4) . .
O41 Mo6 S10 152.4(3) . .
O23 Mo6 S10 83.6(3) . .
S9 Mo6 S10 102.56(19) . .
O10 Mo6 O22 164.5(5) . .
O41 Mo6 O22 67.8(4) . .
O23 Mo6 O22 74.5(4) . .
S9 Mo6 O22 85.4(3) . .
S10 Mo6 O22 86.6(3) . .
O10 Mo6 Mo7 100.2(4) . .
O41 Mo6 Mo7 136.8(3) . .
O23 Mo6 Mo7 135.5(3) . .
S9 Mo6 Mo7 52.17(13) . .
S10 Mo6 Mo7 52.25(13) . .
O22 Mo6 Mo7 95.1(3) . .
O11 Mo7 O13 99.0(7) . .
O11 Mo7 O12 100.6(7) . .
O13 Mo7 O12 69.0(6) . .
O11 Mo7 O14 166.1(7) . .
O13 Mo7 O14 69.8(5) . .
O12 Mo7 O14 68.2(5) . .
O11 Mo7 S9 103.4(6) . .
O13 Mo7 S9 88.0(4) . .
O12 Mo7 S9 149.0(5) . .
O14 Mo7 S9 84.8(3) . .
O11 Mo7 S10 103.8(6) . .
O13 Mo7 S10 151.9(5) . .
O12 Mo7 S10 90.6(4) . .
O14 Mo7 S10 85.0(3) . .
S9 Mo7 S10 102.29(18) . .
O11 Mo7 Mo6 100.5(6) . .
O13 Mo7 Mo6 138.6(4) . .
O12 Mo7 Mo6 140.7(4) . .
O14 Mo7 Mo6 93.4(3) . .
S9 Mo7 Mo6 51.97(13) . .
S10 Mo7 Mo6 52.18(13) . .
O11 Mo7 K7 104.1(6) . .
O13 Mo7 K7 36.5(5) . .
O12 Mo7 K7 103.6(5) . .
O14 Mo7 K7 72.1(4) . .
S9 Mo7 K7 51.6(3) . .
S10 Mo7 K7 145.7(3) . .
Mo6 Mo7 K7 103.0(2) . .
O16 Mo8 O12 99.1(9) . .
O16 Mo8 O13 101.2(8) . .
O12 Mo8 O13 69.8(6) . .
O16 Mo8 S7 103.3(8) . .
O12 Mo8 S7 150.9(4) . .
O13 Mo8 S7 87.7(5) . .
O16 Mo8 S8 102.2(7) . .
O12 Mo8 S8 90.7(5) . .
O13 Mo8 S8 151.6(4) . .
S7 Mo8 S8 102.3(3) . .
O16 Mo8 O14 165.4(9) . .
O12 Mo8 O14 67.8(5) . .
O13 Mo8 O14 68.9(5) . .
S7 Mo8 O14 87.3(4) . .
S8 Mo8 O14 85.0(4) . .
O16 Mo8 Mo9 101.2(8) . .
O12 Mo8 Mo9 140.5(4) . .
O13 Mo8 Mo9 137.1(4) . .
S7 Mo8 Mo9 51.56(19) . .
S8 Mo8 Mo9 52.0(2) . .
O14 Mo8 Mo9 93.2(4) . .
O17 Mo9 O19 100.1(9) . .
O17 Mo9 O18 101.4(9) . .
O19 Mo9 O18 69.9(6) . .
O17 Mo9 S7 102.4(7) . .
O19 Mo9 S7 150.9(4) . .
O18 Mo9 S7 87.6(5) . .
O17 Mo9 S8 102.6(8) . .
O19 Mo9 S8 90.2(5) . .
O18 Mo9 S8 151.1(4) . .
S7 Mo9 S8 102.7(3) . .
O17 Mo9 O15 166.1(9) . .
O19 Mo9 O15 68.0(5) . .
O18 Mo9 O15 68.3(5) . .
S7 Mo9 O15 86.9(4) . .
S8 Mo9 O15 85.1(4) . .
O17 Mo9 Mo8 100.8(9) . .
O19 Mo9 Mo8 140.1(5) . .
O18 Mo9 Mo8 137.0(4) . .
S7 Mo9 Mo8 51.8(2) . .
S8 Mo9 Mo8 52.1(2) . .
O15 Mo9 Mo8 93.1(4) . .
O20 Mo10 O18 99.2(7) . .
O20 Mo10 O19 100.1(7) . .
O18 Mo10 O19 69.7(6) . .
O20 Mo10 O15 165.8(7) . .
O18 Mo10 O15 69.5(5) . .
O19 Mo10 O15 68.3(5) . .
O20 Mo10 S5 104.2(6) . .
O18 Mo10 S5 87.8(4) . .
O19 Mo10 S5 149.2(5) . .
O15 Mo10 S5 84.4(4) . .
O20 Mo10 S6 104.0(6) . .
O18 Mo10 S6 151.2(5) . .
O19 Mo10 S6 89.5(4) . .
O15 Mo10 S6 84.6(4) . .
S5 Mo10 S6 102.45(19) . .
O20 Mo10 Mo11 101.1(6) . .
O18 Mo10 Mo11 138.5(4) . .
O19 Mo10 Mo11 139.6(4) . .
O15 Mo10 Mo11 93.1(3) . .
S5 Mo10 Mo11 52.24(14) . .
S6 Mo10 Mo11 52.15(15) . .
O20 Mo10 K4 106.2(6) . .
O18 Mo10 K4 103.8(5) . .
O19 Mo10 K4 36.0(5) . .
O15 Mo10 K4 69.8(4) . .
S5 Mo10 K4 145.0(3) . .
S6 Mo10 K4 53.4(3) . .
Mo11 Mo10 K4 104.6(3) . .
O40 Mo11 O28 99.9(6) . .
O40 Mo11 O29 96.7(6) . .
O28 Mo11 O29 79.6(4) . .
O40 Mo11 S6 104.0(5) . .
O28 Mo11 S6 151.8(3) . .
O29 Mo11 S6 82.8(3) . .
O40 Mo11 S5 102.3(5) . .
O28 Mo11 S5 86.8(3) . .
O29 Mo11 S5 158.2(4) . .
S6 Mo11 S5 102.4(2) . .
O40 Mo11 O21 164.5(6) . .
O28 Mo11 O21 66.6(4) . .
O29 Mo11 O21 74.0(4) . .
S6 Mo11 O21 87.4(3) . .
S5 Mo11 O21 85.1(3) . .
O40 Mo11 Mo10 99.5(5) . .
O28 Mo11 Mo10 137.4(3) . .
O29 Mo11 Mo10 134.7(3) . .
S6 Mo11 Mo10 52.26(14) . .
S5 Mo11 Mo10 52.11(14) . .
O21 Mo11 Mo10 95.8(3) . .
O31 Mo12 O8 102.2(6) . .
O31 Mo12 O28 102.1(6) . .
O8 Mo12 O28 98.0(5) . .
O31 Mo12 O26 101.5(5) . .
O8 Mo12 O26 93.7(5) . .
O28 Mo12 O26 150.8(5) . .
O31 Mo12 O30 94.6(5) . .
O8 Mo12 O30 162.8(5) . .
O28 Mo12 O30 81.8(4) . .
O26 Mo12 O30 79.3(4) . .
O31 Mo12 O21 171.2(5) . .
O8 Mo12 O21 85.2(5) . .
O28 Mo12 O21 71.9(5) . .
O26 Mo12 O21 82.6(5) . .
O30 Mo12 O21 78.4(4) . .
O31 Mo12 K2 38.6(4) . .
O8 Mo12 K2 91.1(4) . .
O28 Mo12 K2 140.6(4) . .
O26 Mo12 K2 65.3(3) . .
O30 Mo12 K2 100.0(3) . .
O21 Mo12 K2 147.4(3) . .
O33 Mo14 O24 97.3(5) . 2_655
O33 Mo14 O32 97.5(5) . .
O24 Mo14 O32 73.5(4) 2_655 .
O33 Mo14 S11 101.5(4) . .
O24 Mo14 S11 156.5(3) 2_655 .
O32 Mo14 S11 90.1(3) . .
O33 Mo14 S12 101.0(4) . .
O24 Mo14 S12 88.7(3) 2_655 .
O32 Mo14 S12 155.8(3) . .
S11 Mo14 S12 101.26(18) . .
O33 Mo14 O35 168.1(5) . .
O24 Mo14 O35 73.5(4) 2_655 .
O32 Mo14 O35 72.8(4) . .
S11 Mo14 O35 85.8(3) . .
S12 Mo14 O35 86.6(3) . .
O33 Mo14 Mo15 96.8(4) . .
O24 Mo14 Mo15 139.8(3) 2_655 .
O32 Mo14 Mo15 141.0(3) . .
S11 Mo14 Mo15 51.46(13) . .
S12 Mo14 Mo15 51.56(13) . .
O35 Mo14 Mo15 95.1(2) . .
O33 Mo14 K5 125.3(5) . 2_655
O24 Mo14 K5 40.3(4) 2_655 2_655
O32 Mo14 K5 47.8(4) . 2_655
S11 Mo14 K5 116.2(3) . 2_655
S12 Mo14 K5 108.2(3) . 2_655
O35 Mo14 K5 42.9(3) . 2_655
Mo15 Mo14 K5 137.5(2) . 2_655
O34 Mo15 O37 98.2(6) . .
O34 Mo15 O38 98.4(5) . .
O37 Mo15 O38 69.4(6) . .
O34 Mo15 O36 165.4(5) . .
O37 Mo15 O36 69.7(5) . .
O38 Mo15 O36 70.3(5) . .
O34 Mo15 S11 103.2(5) . .
O37 Mo15 S11 89.9(4) . .
O38 Mo15 S11 152.0(4) . .
O36 Mo15 S11 85.2(3) . .
O34 Mo15 S12 104.2(5) . .
O37 Mo15 S12 150.9(4) . .
O38 Mo15 S12 88.9(4) . .
O36 Mo15 S12 85.2(3) . .
S11 Mo15 S12 102.68(17) . .
O34 Mo15 Mo14 100.8(4) . .
O37 Mo15 Mo14 140.5(4) . .
O38 Mo15 Mo14 139.9(4) . .
O36 Mo15 Mo14 93.7(3) . .
S11 Mo15 Mo14 52.15(12) . .
S12 Mo15 Mo14 52.33(12) . .
O39 Mo16 O37 99.7(7) . .
O39 Mo16 O38 100.1(7) . .
O37 Mo16 O38 69.1(5) . .
O39 Mo16 S14 102.5(7) . .
O37 Mo16 S14 151.3(4) . .
O38 Mo16 S14 89.2(4) . .
O39 Mo16 S13 102.8(7) . .
O37 Mo16 S13 90.4(4) . .
O38 Mo16 S13 151.5(4) . .
S14 Mo16 S13 102.2(2) . .
O39 Mo16 O36 165.1(6) . .
O37 Mo16 O36 67.8(4) . .
O38 Mo16 O36 68.4(4) . .
S14 Mo16 O36 87.2(4) . .
S13 Mo16 O36 85.9(4) . .
O39 Mo16 Mo16 101.7(6) . 6_565
O37 Mo16 Mo16 139.6(4) . 6_565
O38 Mo16 Mo16 138.2(4) . 6_565
S14 Mo16 Mo16 51.53(18) . 6_565
S13 Mo16 Mo16 51.68(17) . 6_565
O36 Mo16 Mo16 93.2(3) . 6_565
O39 Mo16 K9' 104.5(8) . .
O37 Mo16 K9' 103.9(5) . .
O38 Mo16 K9' 36.3(5) . .
S14 Mo16 K9' 52.8(4) . .
S13 Mo16 K9' 146.4(4) . .
O36 Mo16 K9' 72.2(5) . .
Mo16 Mo16 K9' 103.3(3) 6_565 .
O24 Se1 O27 98.2(5) . .
O24 Se1 O23 98.6(5) . .
O27 Se1 O23 101.4(5) . .
O24 Se1 K5 42.2(4) . .
O27 Se1 K5 67.5(4) . .
O23 Se1 K5 131.2(5) . .
O24 Se1 K6 61.4(4) . 2_655
O27 Se1 K6 83.1(4) . 2_655
O23 Se1 K6 44.6(4) . 2_655
K5 Se1 K6 86.6(3) . 2_655
O30 Se2 O32 97.5(5) . .
O30 Se2 O29 102.7(5) . .
O32 Se2 O29 98.3(5) . .
Mo1 S1 Mo1 75.9(3) . 6_565
Mo1 S2 Mo1 76.4(3) . 6_565
Mo3 S3 Mo2 75.6(2) . .
Mo3 S3 K10 88.8(3) . .
Mo2 S3 K10 90.6(3) . .
Mo2 S4 Mo3 75.73(19) . .
Mo2 S4 K7 88.9(3) . .
Mo3 S4 K7 88.0(4) . .
Mo10 S5 Mo11 75.65(17) . .
Mo10 S5 K10 94.2(3) . .
Mo11 S5 K10 165.4(4) . .
Mo11 S6 Mo10 75.58(18) . .
Mo11 S6 K4 162.2(4) . .
Mo10 S6 K4 92.2(4) . .
Mo9 S7 Mo8 76.6(2) . .
Mo9 S7 K10 95.1(4) . .
Mo8 S7 K10 163.1(4) . .
Mo9 S7 K7 161.7(4) . .
Mo8 S7 K7 93.9(4) . .
K10 S7 K7 89.7(5) . .
Mo9 S8 Mo8 75.9(2) . .
Mo9 S8 K4 90.5(4) . .
Mo8 S8 K4 160.2(4) . .
Mo6 S9 Mo7 75.86(16) . .
Mo6 S9 K7 165.7(4) . .
Mo7 S9 K7 94.1(3) . .
Mo6 S10 Mo7 75.57(16) . .
Mo6 S10 K6 90.8(3) . 2_655
Mo7 S10 K6 152.6(3) . 2_655
Mo15 S11 Mo14 76.39(16) . .
Mo15 S12 Mo14 76.11(16) . .
Mo15 S12 K9' 90.8(4) . .
Mo14 S12 K9' 162.5(5) . .
Mo16 S13 Mo16 76.6(3) . 6_565
Mo16 S14 Mo16 76.9(4) . 6_565
Mo16 S14 K9' 92.3(4) . .
Mo16 S14 K9' 162.5(5) 6_565 .
Mo16 S14 K9' 162.5(5) . 6_565
Mo16 S14 K9' 92.3(4) 6_565 6_565
K9' S14 K9' 94.4(9) . 6_565
O25 K2 O25 77.1(5) 6_565 .
O25 K2 O31 173.8(4) 6_565 .
O25 K2 O31 103.5(3) . .
O25 K2 O31 103.5(3) 6_565 6_565
O25 K2 O31 173.8(4) . 6_565
O31 K2 O31 75.3(5) . 6_565
O25 K2 O52 75.4(8) 6_565 .
O25 K2 O52 75.4(8) . .
O31 K2 O52 98.7(8) . .
O31 K2 O52 98.7(8) 6_565 .
O25 K2 O5 72.4(4) 6_565 6_565
O25 K2 O5 114.1(4) . 6_565
O31 K2 O5 112.5(4) . 6_565
O31 K2 O5 71.7(4) 6_565 6_565
O52 K2 O5 142.8(4) . 6_565
O25 K2 O5 114.1(4) 6_565 .
O25 K2 O5 72.4(4) . .
O31 K2 O5 71.7(4) . .
O31 K2 O5 112.5(4) 6_565 .
O52 K2 O5 142.8(4) . .
O5 K2 O5 69.5(5) 6_565 .
O25 K2 C1 101.5(4) 6_565 .
O25 K2 C1 85.5(4) . .
O31 K2 C1 84.8(4) . .
O31 K2 C1 100.4(4) 6_565 .
O52 K2 C1 160.9(8) . .
O5 K2 C1 47.6(4) 6_565 .
O5 K2 C1 21.9(4) . .
O25 K2 C1 85.5(4) 6_565 6_565
O25 K2 C1 101.5(4) . 6_565
O31 K2 C1 100.4(4) . 6_565
O31 K2 C1 84.8(4) 6_565 6_565
O52 K2 C1 160.9(8) . 6_565
O5 K2 C1 21.9(4) 6_565 6_565
O5 K2 C1 47.6(4) . 6_565
C1 K2 C1 25.7(6) . 6_565
O25 K2 Mo4 23.4(2) 6_565 6_565
O25 K2 Mo4 100.3(3) . 6_565
O31 K2 Mo4 154.3(3) . 6_565
O31 K2 Mo4 80.0(2) 6_565 6_565
O52 K2 Mo4 78.0(4) . 6_565
O5 K2 Mo4 65.1(2) 6_565 6_565
O5 K2 Mo4 125.6(3) . 6_565
C1 K2 Mo4 106.8(3) . 6_565
C1 K2 Mo4 84.1(3) 6_565 6_565
O25 K2 Mo4 100.3(3) 6_565 .
O25 K2 Mo4 23.4(2) . .
O31 K2 Mo4 80.0(2) . .
O31 K2 Mo4 154.3(3) 6_565 .
O52 K2 Mo4 78.0(4) . .
O5 K2 Mo4 125.6(3) 6_565 .
O5 K2 Mo4 65.1(2) . .
C1 K2 Mo4 84.1(3) . .
C1 K2 Mo4 106.8(3) 6_565 .
Mo4 K2 Mo4 123.20(15) 6_565 .
O25 K2 Mo12 80.4(2) 6_565 6_565
O25 K2 Mo12 156.5(3) . 6_565
O31 K2 Mo12 98.1(3) . 6_565
O31 K2 Mo12 23.0(2) 6_565 6_565
O52 K2 Mo12 92.4(5) . 6_565
O5 K2 Mo12 64.5(2) 6_565 6_565
O5 K2 Mo12 124.1(3) . 6_565
C1 K2 Mo12 105.8(3) . 6_565
C1 K2 Mo12 83.4(3) 6_565 6_565
Mo4 K2 Mo12 56.99(3) 6_565 6_565
Mo4 K2 Mo12 169.77(18) . 6_565
O63 K3 O86 175.0(19) . .
O63 K3 O87 71.0(17) . .
O86 K3 O87 104.3(14) . .
O63 K3 O53 121.2(16) . .
O86 K3 O53 54.4(10) . .
O87 K3 O53 50.7(11) . .
O63 K3 O68 105.9(16) . 7_656
O86 K3 O68 79.1(11) . 7_656
O87 K3 O68 165.1(13) . 7_656
O53 K3 O68 128.2(9) . 7_656
O63 K3 O11 108.4(15) . 7_656
O86 K3 O11 72.3(10) . 7_656
O87 K3 O11 83.3(11) . 7_656
O53 K3 O11 62.6(6) . 7_656
O68 K3 O11 84.0(8) 7_656 7_656
O63 K3 O3 114.1(15) . .
O86 K3 O3 66.6(10) . .
O87 K3 O3 122.3(12) . .
O53 K3 O3 103.6(7) . .
O68 K3 O3 72.5(8) 7_656 .
O11 K3 O3 135.4(8) 7_656 .
O63 K3 O1 64.7(14) . .
O86 K3 O1 118.1(11) . .
O87 K3 O1 125.1(12) . .
O53 K3 O1 156.3(7) . .
O68 K3 O1 62.7(8) 7_656 .
O11 K3 O1 140.1(8) 7_656 .
O3 K3 O1 56.8(5) . .
O63 K3 O2 77.2(14) . .
O86 K3 O2 101.0(10) . .
O87 K3 O2 86.5(11) . .
O53 K3 O2 103.3(7) . .
O68 K3 O2 107.2(8) 7_656 .
O11 K3 O2 165.9(8) 7_656 .
O3 K3 O2 45.4(5) . .
O1 K3 O2 54.0(5) . .
O63 K3 O6 117.1(15) . .
O86 K3 O6 58.9(10) . .
O87 K3 O6 71.6(11) . .
O53 K3 O6 55.1(5) . .
O68 K3 O6 121.2(9) 7_656 .
O11 K3 O6 115.2(7) 7_656 .
O3 K3 O6 54.7(5) . .
O1 K3 O6 101.3(5) . .
O2 K3 O6 51.8(5) . .
O63 K3 Mo1 80.6(14) . .
O86 K3 Mo1 100.5(10) . .
O87 K3 Mo1 119.0(11) . .
O53 K3 Mo1 130.8(6) . .
O68 K3 Mo1 73.8(7) 7_656 .
O11 K3 Mo1 157.7(7) 7_656 .
O3 K3 Mo1 34.3(3) . .
O1 K3 Mo1 25.9(3) . .
O2 K3 Mo1 34.0(3) . .
O6 K3 Mo1 75.7(4) . .
O63 K3 Mo2 109.2(14) . .
O86 K3 Mo2 68.5(9) . .
O87 K3 Mo2 89.9(11) . .
O53 K3 Mo2 80.4(5) . .
O68 K3 Mo2 104.7(7) 7_656 .
O11 K3 Mo2 137.0(6) 7_656 .
O3 K3 Mo2 32.5(3) . .
O1 K3 Mo2 76.2(4) . .
O2 K3 Mo2 32.9(3) . .
O6 K3 Mo2 25.5(3) . .
Mo1 K3 Mo2 50.44(19) . .
O19 K4 O71 104.2(11) . .
O19 K4 O55 128.4(9) . .
O71 K4 O55 107.3(12) . .
O19 K4 S6 62.4(5) . .
O71 K4 S6 165.0(12) . .
O55 K4 S6 79.0(7) . .
O19 K4 S8 61.0(5) . .
O71 K4 S8 78.0(10) . .
O55 K4 S8 165.4(8) . .
S6 K4 S8 99.4(5) . .
O19 K4 I1 113.5(6) . .
O71 K4 I1 112.8(11) . .
O55 K4 I1 90.4(7) . .
S6 K4 I1 80.3(4) . .
S8 K4 I1 75.0(4) . .
O19 K4 K8 168.8(7) . 7
O71 K4 K8 86.8(10) . 7
O55 K4 K8 47.6(5) . 7
S6 K4 K8 106.9(5) . 7
S8 K4 K8 120.8(6) . 7
I1 K4 K8 59.1(3) . 7
O19 K4 Mo10 28.0(4) . .
O71 K4 Mo10 131.9(11) . .
O55 K4 Mo10 107.0(7) . .
S6 K4 Mo10 34.4(2) . .
S8 K4 Mo10 77.3(3) . .
I1 K4 Mo10 99.6(4) . .
K8 K4 Mo10 141.2(5) 7 .
O19 K4 K9 79.9(6) . 7
O71 K4 K9 77.7(10) . 7
O55 K4 K9 68.4(6) . 7
S6 K4 K9 92.5(5) . 7
S8 K4 K9 126.2(5) . 7
I1 K4 K9 158.6(6) . 7
K8 K4 K9 104.8(4) 7 7
Mo10 K4 K9 84.7(4) . 7
O19 K4 K9' 93.7(7) . 7
O71 K4 K9' 72.7(10) . 7
O55 K4 K9' 59.5(6) . 7
S6 K4 K9' 100.2(5) . 7
S8 K4 K9' 134.6(6) . 7
I1 K4 K9' 148.7(6) . 7
K8 K4 K9' 91.6(5) 7 7
Mo10 K4 K9' 97.5(5) . 7
O61 K5 O24 62.7(7) . .
O61 K5 O35 112.6(8) . 2_655
O24 K5 O35 60.5(5) . 2_655
O61 K5 O72 68.5(9) . .
O24 K5 O72 101.0(9) . .
O35 K5 O72 153.3(10) 2_655 .
O61 K5 O72 66.3(9) . 2_655
O24 K5 O72 124.6(10) . 2_655
O35 K5 O72 127.2(9) 2_655 2_655
O72 K5 O72 78.6(11) . 2_655
O61 K5 O32 60.4(6) . 2_655
O24 K5 O32 51.9(4) . 2_655
O35 K5 O32 57.1(4) 2_655 2_655
O72 K5 O32 128.7(9) . 2_655
O72 K5 O32 84.9(8) 2_655 2_655
O61 K5 O72' 56.6(8) . .
O24 K5 O72' 83.3(8) . .
O35 K5 O72' 140.0(9) 2_655 .
O32 K5 O72' 114.3(8) 2_655 .
O61 K5 K5 157.7(6) . 6_565
O24 K5 K5 138.5(4) . 6_565
O35 K5 K5 88.6(4) 2_655 6_565
O72 K5 K5 95.9(8) . 6_565
O72 K5 K5 95.8(8) 2_655 6_565
O32 K5 K5 134.1(4) 2_655 6_565
O72' K5 K5 111.5(7) . 6_565
O61 K5 Se1 73.8(6) . .
O24 K5 Se1 24.9(3) . .
O35 K5 Se1 70.0(4) 2_655 .
O72 K5 Se1 85.6(8) . .
O72 K5 Se1 140.0(9) 2_655 .
O32 K5 Se1 76.7(4) 2_655 .
O72' K5 Se1 70.0(7) . .
K5 K5 Se1 122.5(3) 6_565 .
O61 K5 I3 131.5(8) . 5_665
O24 K5 I3 76.9(4) . 5_665
O35 K5 I3 62.5(4) 2_655 5_665
O72 K5 I3 96.0(8) . 5_665
O72 K5 I3 158.4(9) 2_655 5_665
O32 K5 I3 113.9(5) 2_655 5_665
O72' K5 I3 94.8(7) . 5_665
K5 K5 I3 63.7(2) 6_565 5_665
Se1 K5 I3 59.0(3) . 5_665
O61 K5 Mo14 74.9(6) . 2_655
O24 K5 Mo14 29.7(3) . 2_655
O35 K5 Mo14 38.2(3) 2_655 2_655
O72 K5 Mo14 129.7(9) . 2_655
O72 K5 Mo14 116.4(8) 2_655 2_655
O32 K5 Mo14 31.6(3) 2_655 2_655
O72' K5 Mo14 111.8(8) . 2_655
K5 K5 Mo14 126.8(2) 6_565 2_655
Se1 K5 Mo14 51.1(2) . 2_655
I3 K5 Mo14 83.2(3) 5_665 2_655
O61 K5 K5 67.8(6) . 2_655
O24 K5 K5 126.6(5) . 2_655
O35 K5 K5 166.1(8) 2_655 2_655
O72 K5 K5 40.6(7) . 2_655
O72 K5 K5 39.3(7) 2_655 2_655
O32 K5 K5 115.9(5) 2_655 2_655
O72' K5 K5 52.7(7) . 2_655
K5 K5 K5 90.000(1) 6_565 2_655
Se1 K5 K5 121.9(5) . 2_655
I3 K5 K5 128.5(5) 5_665 2_655
Mo14 K5 K5 141.7(3) 2_655 2_655
O49 K6 O23 131.0(7) . 2_655
O49 K6 I1' 106.6(9) . 2_655
O23 K6 I1' 114.4(9) 2_655 2_655
O49 K6 O42 109.9(6) . 2_655
O23 K6 O42 87.6(6) 2_655 2_655
I1' K6 O42 101.3(10) 2_655 2_655
O49 K6 O58 62.9(6) . .
O23 K6 O58 102.0(6) 2_655 .
I1' K6 O58 75.9(9) 2_655 .
O42 K6 O58 170.3(7) 2_655 .
O49 K6 O61 67.5(6) . 2_655
O23 K6 O61 93.3(6) 2_655 2_655
I1' K6 O61 141.8(10) 2_655 2_655
O42 K6 O61 51.9(5) 2_655 2_655
O58 K6 O61 125.3(8) . 2_655
O49 K6 O24 87.3(5) . 2_655
O23 K6 O24 50.1(4) 2_655 2_655
I1' K6 O24 164.5(9) 2_655 2_655
O42 K6 O24 79.8(5) 2_655 2_655
O58 K6 O24 105.4(6) . 2_655
O61 K6 O24 49.9(5) 2_655 2_655
O49 K6 O33 65.1(5) . .
O23 K6 O33 68.5(4) 2_655 .
I1' K6 O33 129.1(9) 2_655 .
O42 K6 O33 129.3(6) 2_655 .
O58 K6 O33 55.1(5) . .
O61 K6 O33 84.3(5) 2_655 .
O24 K6 O33 50.3(3) 2_655 .
O49 K6 I1 107.3(5) . 2_655
O23 K6 I1 121.2(5) 2_655 2_655
I1' K6 I1 24.0(8) 2_655 2_655
O42 K6 I1 78.6(5) 2_655 2_655
O58 K6 I1 97.1(5) . 2_655
O61 K6 I1 118.8(6) 2_655 2_655
O24 K6 I1 157.1(6) 2_655 2_655
O33 K6 I1 152.0(5) . 2_655
O49 K6 S10 144.4(6) . 2_655
O23 K6 S10 52.6(3) 2_655 2_655
I1' K6 S10 62.7(8) 2_655 2_655
O42 K6 S10 105.6(5) 2_655 2_655
O58 K6 S10 81.5(6) . 2_655
O61 K6 S10 142.7(6) 2_655 2_655
O24 K6 S10 102.0(4) 2_655 2_655
O33 K6 S10 94.5(4) . 2_655
I1 K6 S10 76.7(3) 2_655 2_655
O49 K6 Se1 114.2(5) . 2_655
O23 K6 Se1 25.9(3) 2_655 2_655
I1' K6 Se1 138.0(9) 2_655 2_655
O42 K6 Se1 74.3(4) 2_655 2_655
O58 K6 Se1 114.1(6) . 2_655
O61 K6 Se1 67.6(5) 2_655 2_655
O24 K6 Se1 27.1(2) 2_655 2_655
O33 K6 Se1 65.0(3) . 2_655
I1 K6 Se1 136.0(4) 2_655 2_655
S10 K6 Se1 78.1(3) 2_655 2_655
O49 K6 K8 74.7(4) . 7
O23 K6 K8 130.9(5) 2_655 7
I1' K6 K8 35.1(8) 2_655 7
O42 K6 K8 126.4(5) 2_655 7
O58 K6 K8 47.1(4) . 7
O61 K6 K8 134.8(5) 2_655 7
O24 K6 K8 151.8(5) 2_655 7
O33 K6 K8 101.8(4) . 7
I1 K6 K8 51.1(2) 2_655 7
S10 K6 K8 82.1(3) 2_655 7
Se1 K6 K8 155.0(4) 2_655 7
O44' K7 O13 116.3(14) 7_656 .
O13 K7 O44 95.9(11) . .
O13 K7 O74 115.0(9) . .
O13 K7 O44 93.5(11) . 7_656
O44 K7 O44 81.7(14) . 7_656
O44' K7 O7 121.2(13) 7_656 .
O13 K7 O7 97.3(6) . .
O44 K7 O7 133.5(12) . .
O74 K7 O7 104.5(9) . .
O44 K7 O7 141.3(11) 7_656 .
O44' K7 S9 83.2(13) 7_656 .
O13 K7 S9 62.0(4) . .
O44 K7 S9 151.0(12) . .
O74 K7 S9 174.0(10) . .
O44 K7 S9 81.3(10) 7_656 .
O7 K7 S9 71.5(4) . .
O44' K7 O6 92.6(13) 7_656 .
O13 K7 O6 150.8(9) . .
O44 K7 O6 86.6(11) . .
O74 K7 O6 57.7(7) . .
O44 K7 O6 115.6(11) 7_656 .
O7 K7 O6 61.8(5) . .
S9 K7 O6 122.0(6) . .
O44' K7 S7 173.7(14) 7_656 .
O13 K7 S7 60.6(5) . .
O44 K7 S7 83.6(10) . .
O74 K7 S7 74.9(8) . .
O44 K7 S7 148.6(11) 7_656 .
O7 K7 S7 65.2(5) . .
S9 K7 S7 99.3(5) . .
O6 K7 S7 90.9(6) . .
O44' K7 S4 67.2(13) 7_656 .
O13 K7 S4 131.6(6) . .
O44 K7 S4 132.4(11) . .
O74 K7 S4 110.4(8) . .
O44 K7 S4 91.0(10) 7_656 .
O7 K7 S4 54.6(4) . .
S9 K7 S4 71.2(3) . .
O6 K7 S4 54.6(4) . .
S7 K7 S4 119.1(6) . .
O44' K7 Mo7 102.2(13) 7_656 .
O13 K7 Mo7 27.7(3) . .
O44 K7 Mo7 121.5(11) . .
O74 K7 Mo7 142.6(8) . .
O44 K7 Mo7 87.0(10) 7_656 .
O7 K7 Mo7 85.7(4) . .
S9 K7 Mo7 34.27(18) . .
O6 K7 Mo7 147.3(6) . .
S7 K7 Mo7 77.3(3) . .
S4 K7 Mo7 104.8(4) . .
O44' K7 K7 53.5(13) 7_656 7_656
O13 K7 K7 96.2(7) . 7_656
O44 K7 K7 42.1(10) . 7_656
O74 K7 K7 67.4(7) . 7_656
O44 K7 K7 39.5(9) 7_656 7_656
O7 K7 K7 166.3(7) . 7_656
S9 K7 K7 117.4(8) . 7_656
O6 K7 K7 104.7(6) . 7_656
S7 K7 K7 120.5(7) . 7_656
S4 K7 K7 116.5(7) . 7_656
Mo7 K7 K7 107.5(6) . 7_656
O57 K8 O55 72.9(7) . 7
O57 K8 I1' 66.3(9) . 8_455
O55 K8 I1' 116.2(10) 7 8_455
O57 K8 O39 74.5(6) . .
O55 K8 O39 76.7(6) 7 .
I1' K8 O39 130.9(9) 8_455 .
O57 K8 I1 128.5(6) . 7
O55 K8 I1 85.3(5) 7 7
I1' K8 I1 84.1(8) 8_455 7
O39 K8 I1 144.9(6) . 7
O57 K8 I1 86.2(6) . 8_455
O55 K8 I1 130.0(6) 7 8_455
I1' K8 I1 20.3(8) 8_455 8_455
O39 K8 I1 140.8(5) . 8_455
I1 K8 I1 73.0(2) 7 8_455
O57 K8 K4 116.9(6) . 7
O55 K8 K4 44.1(5) 7 7
I1' K8 K4 132.1(9) 8_455 7
O39 K8 K4 91.3(5) . 7
I1 K8 K4 55.8(3) 7 7
I1 K8 K4 127.9(4) 8_455 7
O57 K8 K8 139.5(7) . 2
O55 K8 K8 141.3(7) 7 2
I1' K8 K8 76.2(8) 8_455 2
O39 K8 K8 124.7(3) . 2
I1 K8 K8 58.5(2) 7 2
I1 K8 K8 55.9(2) 8_455 2
K4 K8 K8 99.2(5) 7 2
O57 K8 K6 65.3(6) . 7
O55 K8 K6 84.5(5) 7 7
I1' K8 K6 34.5(8) 8_455 7
O39 K8 K6 139.1(4) . 7
I1 K8 K6 66.6(3) 7 7
I1 K8 K6 45.6(2) 8_455 7
K4 K8 K6 100.0(4) 7 7
K8 K8 K6 92.2(2) 2 7
O89 K9 O88 60.8(12) . 7
O89 K9 K4 65.2(10) . 7
O88 K9 K4 66.0(8) 7 7
O38 K9' O64 128.9(11) . .
O38 K9' O89 113.7(12) . .
O64 K9' O89 102.7(14) . .
O38 K9' S14 63.4(6) . .
O64 K9' S14 163.2(11) . .
O89 K9' S14 78.3(10) . .
O38 K9' S12 60.4(5) . .
O64 K9' S12 81.3(8) . .
O89 K9' S12 174.0(12) . .
S14 K9' S12 99.2(7) . .
O38 K9' I3' 114.4(9) . .
O64 K9' I3' 83.9(9) . .
O89 K9' I3' 108.9(11) . .
S14 K9' I3' 80.0(6) . .
S12 K9' I3' 75.8(5) . .
O38 K9' Mo16 28.6(4) . .
O64 K9' Mo16 156.2(10) . .
O89 K9' Mo16 98.0(11) . .
S14 K9' Mo16 34.8(3) . .
S12 K9' Mo16 77.2(5) . .
I3' K9' Mo16 100.4(7) . .
O38 K9' K4 76.5(6) . 7
O64 K9' K4 96.5(9) . 7
O89 K9' K4 56.8(10) . 7
S14 K9' K4 97.9(6) . 7
S12 K9' K4 118.6(6) . 7
I3' K9' K4 165.6(7) . 7
Mo16 K9' K4 85.0(5) . 7
O38 K9' K9' 104.6(6) . 6_565
O64 K9' K9' 121.4(8) . 6_565
O89 K9' K9' 70.0(10) . 6_565
S14 K9' K9' 42.8(4) . 6_565
S12 K9' K9' 111.9(4) . 6_565
I3' K9' K9' 49.5(4) . 6_565
Mo16 K9' K9' 76.7(3) . 6_565
K4 K9' K9' 120.2(4) 7 6_565
O60 K10 O18 111.5(10) . .
O60 K10 O73 94.1(10) . .
O18 K10 O73 120.5(9) . .
O60 K10 O7 113.7(10) . .
O18 K10 O7 96.1(6) . .
O73 K10 O7 121.9(10) . .
O60 K10 S7 78.3(9) . .
O18 K10 S7 60.5(5) . .
O73 K10 S7 171.7(9) . .
O7 K10 S7 65.0(4) . .
O60 K10 S5 171.5(10) . .
O18 K10 S5 60.2(5) . .
O73 K10 S5 89.1(6) . .
O7 K10 S5 70.7(4) . .
S7 K10 S5 98.0(5) . .
O60 K10 O6 66.8(9) . .
O18 K10 O6 149.1(8) . .
O73 K10 O6 90.0(7) . .
O7 K10 O6 60.5(5) . .
S7 K10 O6 90.0(6) . .
S5 K10 O6 121.1(5) . .
O60 K10 S3 116.4(9) . .
O18 K10 S3 130.5(6) . .
O73 K10 S3 68.3(9) . .
O7 K10 S3 53.7(3) . .
S7 K10 S3 118.0(5) . .
S5 K10 S3 72.1(3) . .
O6 K10 S3 53.5(4) . .
O60 K10 K7 70.9(9) . .
O18 K10 K7 104.1(7) . .
O73 K10 K7 135.2(7) . .
O7 K10 K7 43.8(4) . .
S7 K10 K7 45.4(3) . .
S5 K10 K7 111.9(5) . .
O6 K10 K7 45.2(4) . .
S3 K10 K7 80.9(4) . .
O60 K10 K10 79.0(9) . 2_656
O18 K10 K10 99.9(6) . 2_656
O73 K10 K10 32.3(9) . 2_656
O7 K10 K10 154.1(4) . 2_656
S7 K10 K10 140.9(3) . 2_656
S5 K10 K10 99.9(6) . 2_656
O6 K10 K10 109.5(6) . 2_656
S3 K10 K10 100.6(3) . 2_656
K7 K10 K10 146.7(6) . 2_656
O54 K11 O81' 95.9(12) . .
O54 K11 O81' 95.9(12) . 6_565
O81' K11 O81' 126(2) . 6_565
O54 K11 O25 100.0(7) . 6_565
O81' K11 O25 148.3(12) . 6_565
O81' K11 O25 79.5(11) 6_565 6_565
O54 K11 O25 100.0(7) . .
O81' K11 O25 79.5(11) . .
O81' K11 O25 148.3(12) 6_565 .
O25 K11 O25 70.9(5) 6_565 .
O54 K11 I3' 147.0(9) . 5_665
O81' K11 I3' 70.9(11) . 5_665
O81' K11 I3' 70.9(11) 6_565 5_665
O25 K11 I3' 106.7(6) 6_565 5_665
O25 K11 I3' 106.7(6) . 5_665
O54 K11 O81 67.6(10) . .
O25 K11 O81 137.0(11) 6_565 .
O25 K11 O81 71.2(10) . .
I3' K11 O81 103.0(10) 5_665 .
O54 K11 O81 67.6(10) . 6_565
O25 K11 O81 71.2(10) 6_565 6_565
O25 K11 O81 137.0(11) . 6_565
I3' K11 O81 103.0(10) 5_665 6_565
O81 K11 O81 130(2) . 6_565
O54 K11 I3 169.3(8) . 5_665
O81' K11 I3 88.9(11) . 5_665
O81' K11 I3 88.9(11) 6_565 5_665
O25 K11 I3 71.4(4) 6_565 5_665
O25 K11 I3 71.4(4) . 5_665
I3' K11 I3 43.7(5) 5_665 5_665
O81 K11 I3 114.0(10) . 5_665
O81 K11 I3 114.0(10) 6_565 5_665
O54 K11 K2 90.2(8) . .
O81' K11 K2 116.3(11) . .
O81' K11 K2 116.3(11) 6_565 .
O25 K11 K2 37.2(3) 6_565 .
O25 K11 K2 37.2(3) . .
I3' K11 K2 122.8(6) 5_665 .
O81 K11 K2 100.1(10) . .
O81 K11 K2 100.1(10) 6_565 .
I3 K11 K2 79.1(3) 5_665 .
I1 I1' K6 100.2(19) . 2_655
I1 I1' K8 114(2) . 8
K6 I1' K8 110.4(13) 2_655 8
I1' I1 K6 55.7(16) . 2_655
I1' I1 K4 131.5(16) . .
K6 I1 K4 165.0(4) 2_655 .
I1' I1 K8 111.1(16) . 7
K6 I1 K8 127.5(3) 2_655 7
K4 I1 K8 65.1(3) . 7
I1' I1 K8 45.6(16) . 8
K6 I1 K8 83.3(3) 2_655 8
K4 I1 K8 111.1(3) . 8
K8 I1 K8 65.6(3) 7 8
I3' I3 K11 61.4(6) . 5_665
I3' I3 K5 143.7(4) . 5_665
K11 I3 K5 137.0(3) 5_665 5_665
I3' I3 K5 143.7(4) . 2_655
K11 I3 K5 137.0(3) 5_665 2_655
K5 I3 K5 52.6(5) 5_665 2_655
I3 I3' K11 74.9(6) . 5_665
I3 I3' K9' 128.5(6) . 6_565
K11 I3' K9' 125.8(6) 5_665 6_565
I3 I3' K9' 128.5(6) . .
K11 I3' K9' 125.8(6) 5_665 .
K9' I3' K9' 80.9(8) 6_565 .
Mo1 O1 K3 100.5(7) . .
Mo1 O2 Mo2 101.2(8) . .
Mo1 O2 K3 86.2(7) . .
Mo2 O2 K3 90.8(7) . .
Mo1 O3 Mo2 100.9(7) . .
Mo1 O3 K3 93.0(7) . .
Mo2 O3 K3 98.2(7) . .
C2 O4 Mo2 134.2(11) . .
C2 O4 Mo1 135.3(12) . .
Mo2 O4 Mo1 90.5(4) . .
C1 O5 K2 100.1(10) . .
Mo2 O6 K7 112.8(8) . .
Mo2 O6 K10 113.5(8) . .
K7 O6 K10 88.1(6) . .
Mo2 O6 K3 94.8(7) . .
K7 O6 K3 117.7(7) . .
K10 O6 K3 131.0(6) . .
Mo3 O7 K7 115.3(7) . .
Mo3 O7 K10 115.6(7) . .
K7 O7 K10 91.8(6) . .
Mo12 O8 Mo3 156.5(7) . .
Mo4 O9 Mo3 159.1(7) . .
Mo7 O11 K3 133.3(10) . 7_656
Mo8 O12 Mo7 101.7(6) . .
Mo8 O13 Mo7 101.8(6) . .
Mo8 O13 K7 117.8(8) . .
Mo7 O13 K7 115.8(7) . .
C6 O14 Mo7 134.6(13) . .
C6 O14 Mo8 134.1(14) . .
Mo7 O14 Mo8 91.1(5) . .
C5 O15 Mo10 135.1(15) . .
C5 O15 Mo9 133.7(15) . .
Mo10 O15 Mo9 91.0(4) . .
Mo10 O18 Mo9 102.4(6) . .
Mo10 O18 K10 117.6(7) . .
Mo9 O18 K10 116.8(8) . .
Mo9 O19 Mo10 101.0(6) . .
Mo9 O19 K4 118.3(9) . .
Mo10 O19 K4 116.0(7) . .
C8 O21 Mo12 124.3(11) . .
C8 O21 Mo11 126.7(11) . .
Mo12 O21 Mo11 93.4(5) . .
C7 O22 Mo4 123.7(11) . .
C7 O22 Mo6 127.3(11) . .
Mo4 O22 Mo6 92.1(4) . .
Se1 O23 Mo6 116.4(6) . .
Se1 O23 K6 109.5(6) . 2_655
Mo6 O23 K6 125.4(6) . 2_655
Se1 O24 Mo14 122.1(6) . 2_655
Se1 O24 K5 112.9(6) . .
Mo14 O24 K5 110.0(6) 2_655 .
Se1 O24 K6 91.5(5) . 2_655
Mo14 O24 K6 101.9(5) 2_655 2_655
K5 O24 K6 116.9(6) . 2_655
Mo4 O25 K2 117.5(6) . .
Mo4 O25 K11 138.3(6) . .
K2 O25 K11 102.2(4) . .
Mo12 O26 Mo4 138.9(6) . .
Se1 O27 Mo4 112.1(6) . .
Mo12 O28 Mo11 128.0(6) . .
Se2 O29 Mo11 117.1(6) . .
Se2 O30 Mo12 113.5(5) . .
Mo12 O31 K2 118.3(6) . .
Se2 O32 Mo14 120.9(5) . .
Se2 O32 K5 121.8(6) . 2_655
Mo14 O32 K5 100.7(5) . 2_655
Mo14 O33 K6 108.2(5) . .
C3 O35 Mo14 124.0(10) . .
C3 O35 K5 136.4(11) . 2_655
Mo14 O35 K5 98.8(5) . 2_655
C4 O36 Mo15 134.8(11) . .
C4 O36 Mo16 133.7(11) . .
Mo15 O36 Mo16 91.5(4) . .
Mo15 O37 Mo16 102.1(6) . .
Mo15 O38 Mo16 100.6(6) . .
Mo15 O38 K9' 119.9(7) . .
Mo16 O38 K9' 115.1(7) . .
Mo16 O39 K8 136.4(8) . .
Mo4 O41 Mo6 127.4(6) . .
K7 O44 K7 98.3(14) . 7_656
K4 O55 K8 88.3(8) . 7
K5 O61 K6 129.7(9) . 2_655
K5 O72 K5 100.1(11) . 2_655
K10 O73 K10 115.4(18) . 2_656
C11 N1 C10 107.8(18) . .
C11 N1 C12 112(3) . .
C10 N1 C12 110(2) . .
C11 N1 C9 109.8(19) . .
C10 N1 C9 109.4(18) . .
C12 N1 C9 107.4(19) . .
O5 C1 C2 136.7(16) . .
O5 C1 C1 135.2(9) . 6_565
C2 C1 C1 88.2(10) . 6_565
O5 C1 C2 179.1(17) . 6_565
C2 C1 C2 43.6(12) . 6_565
C1 C1 C2 44.6(7) 6_565 6_565
O5 C1 K2 58.0(8) . .
C2 C1 K2 165.2(12) . .
C1 C1 K2 77.1(3) 6_565 .
C2 C1 K2 121.7(8) 6_565 .
O4 C2 C2 131.9(10) . 6_565
O4 C2 C1 136.2(17) . .
C2 C2 C1 91.8(10) 6_565 .
O4 C2 C1 176.3(16) . 6_565
C2 C2 C1 44.6(7) 6_565 6_565
C1 C2 C1 47.3(12) . 6_565
O35 C3 C4 138.2(16) . .
O35 C3 C3 134.5(9) . 6_565
C4 C3 C3 87.2(10) . 6_565
O36 C4 C4 133.1(9) . 6_565
O36 C4 C3 134.1(16) . .
C4 C4 C3 92.8(10) 6_565 .
O15 C5 C6 134(2) . .
O15 C5 C8 136(2) . .
C6 C5 C8 89.5(17) . .
O14 C6 C5 131.5(19) . .
O14 C6 C7 136(2) . .
C5 C6 C7 92.3(17) . .
O22 C7 C6 133.4(19) . .
O22 C7 C8 138.6(16) . .
C6 C7 C8 87.9(16) . .
O21 C8 C7 136.7(16) . .
O21 C8 C5 133.0(19) . .
C7 C8 C5 90.3(17) . .

loop_
_geom_bond_atom_site_label_1
_geom_bond_atom_site_label_2
_geom_bond_distance
_geom_bond_site_symmetry_2
Mo1 O1 1.667(14) .
Mo1 O2 2.106(16) .
Mo1 O3 2.117(16) .
Mo1 S2 2.314(9) .
Mo1 O4 2.322(12) .
Mo1 S1 2.325(9) .
Mo1 Mo1 2.861(4) 6_565
Mo1 K3 3.756(14) .
Mo2 O6 1.688(15) .
Mo2 O3 2.125(15) .
Mo2 O2 2.125(16) .
Mo2 O4 2.282(13) .
Mo2 S4 2.312(6) .
Mo2 S3 2.330(6) .
Mo2 Mo3 2.843(2) .
Mo2 K3 3.910(16) .
Mo3 O7 1.685(13) .
Mo3 O9 2.041(11) .
Mo3 O8 2.075(12) .
Mo3 S3 2.306(6) .
Mo3 S4 2.319(6) .
Mo4 O25 1.698(11) .
Mo4 O9 1.784(11) .
Mo4 O41 1.879(11) .
Mo4 O26 1.943(11) .
Mo4 O27 2.143(11) .
Mo4 O22 2.401(11) .
Mo4 K2 3.787(3) .
Mo6 O10 1.698(14) .
Mo6 O41 2.057(11) .
Mo6 O23 2.092(11) .
Mo6 S9 2.313(5) .
Mo6 S10 2.322(5) .
Mo6 O22 2.502(12) .
Mo6 Mo7 2.847(2) .
Mo7 O11 1.704(16) .
Mo7 O13 2.123(15) .
Mo7 O12 2.142(15) .
Mo7 O14 2.281(16) .
Mo7 S9 2.319(5) .
Mo7 S10 2.324(5) .
Mo7 K7 4.107(16) .
Mo8 O16 1.676(15) .
Mo8 O12 2.104(16) .
Mo8 O13 2.120(16) .
Mo8 S7 2.309(8) .
Mo8 S8 2.327(8) .
Mo8 O14 2.332(12) .
Mo8 Mo9 2.859(4) .
Mo9 O17 1.664(15) .
Mo9 O19 2.118(17) .
Mo9 O18 2.122(17) .
Mo9 S7 2.302(7) .
Mo9 S8 2.324(8) .
Mo9 O15 2.328(13) .
Mo10 O20 1.695(15) .
Mo10 O18 2.101(16) .
Mo10 O19 2.146(16) .
Mo10 O15 2.287(16) .
Mo10 S5 2.315(6) .
Mo10 S6 2.321(6) .
Mo10 Mo11 2.842(3) .
Mo10 K4 4.108(18) .
Mo11 O40 1.702(14) .
Mo11 O28 2.056(11) .
Mo11 O29 2.095(12) .
Mo11 S6 2.317(6) .
Mo11 S5 2.320(5) .
Mo11 O21 2.480(13) .
Mo12 O31 1.689(11) .
Mo12 O8 1.776(12) .
Mo12 O28 1.865(11) .
Mo12 O26 1.921(11) .
Mo12 O30 2.168(11) .
Mo12 O21 2.364(12) .
Mo12 K2 3.798(3) .
Mo14 O33 1.688(11) .
Mo14 O24 2.080(11) 2_655
Mo14 O32 2.104(11) .
Mo14 S11 2.329(5) .
Mo14 S12 2.337(5) .
Mo14 O35 2.473(11) .
Mo14 Mo15 2.867(2) .
Mo14 K5 3.949(17) 2_655
Mo15 O34 1.684(12) .
Mo15 O37 2.107(13) .
Mo15 O38 2.128(13) .
Mo15 O36 2.246(11) .
Mo15 S11 2.307(5) .
Mo15 S12 2.313(5) .
Mo16 O39 1.666(13) .
Mo16 O37 2.114(15) .
Mo16 O38 2.138(14) .
Mo16 S14 2.312(9) .
Mo16 S13 2.320(9) .
Mo16 O36 2.336(11) .
Mo16 Mo16 2.877(4) 6_565
Mo16 K9' 4.05(3) .
Se1 O24 1.705(11) .
Se1 O27 1.713(11) .
Se1 O23 1.734(11) .
Se1 K5 3.732(17) .
Se1 K6 3.740(13) 2_655
Se2 O30 1.699(10) .
Se2 O32 1.706(11) .
Se2 O29 1.725(12) .
S1 Mo1 2.325(9) 6_565
S2 Mo1 2.314(9) 6_565
S3 K10 3.623(17) .
S4 K7 3.594(17) .
S5 K10 3.292(17) .
S6 K4 3.302(19) .
S7 K10 3.27(2) .
S7 K7 3.29(2) .
S8 K4 3.40(2) .
S9 K7 3.227(16) .
S10 K6 3.640(15) 2_655
S12 K9' 3.40(2) .
S13 Mo16 2.320(9) 6_565
S14 Mo16 2.312(9) 6_565
S14 K9' 3.23(3) .
S14 K9' 3.23(3) 6_565
K2 O25 2.689(12) 6_565
K2 O25 2.689(12) .
K2 O31 2.693(13) .
K2 O31 2.693(13) 6_565
K2 O52 2.73(5) .
K2 O5 2.863(12) 6_565
K2 O5 2.863(12) .
K2 C1 3.323(17) .
K2 C1 3.323(17) 6_565
K2 Mo4 3.787(3) 6_565
K2 Mo12 3.797(3) 6_565
K3 O63 1.81(4) .
K3 O86 2.50(4) .
K3 O87 2.82(5) .
K3 O53 2.86(2) .
K3 O68 2.93(4) 7_656
K3 O11 2.94(2) 7_656
K3 O3 2.99(2) .
K3 O1 3.08(2) .
K3 O2 3.25(2) .
K3 O6 3.39(2) .
K4 O19 2.69(2) .
K4 O71 2.74(5) .
K4 O55 2.77(3) .
K4 I1 3.626(19) .
K4 K8 3.98(2) 7
K4 K9 4.24(2) 7
K4 K9' 4.69(3) 7
K5 O61 2.50(3) .
K5 O24 2.72(2) .
K5 O35 2.722(19) 2_655
K5 O72 2.77(4) .
K5 O72 2.84(4) 2_655
K5 O32 2.98(2) 2_655
K5 O72' 3.18(4) .
K5 K5 3.44(3) 6_565
K5 I3 3.885(17) 5_665
K5 Mo14 3.950(17) 2_655
K5 K5 4.30(3) 2_655
K6 O49 2.688(19) .
K6 O23 2.786(17) 2_655
K6 I1' 2.99(4) 2_655
K6 O42 3.03(2) 2_655
K6 O58 3.08(3) .
K6 O61 3.16(3) 2_655
K6 O24 3.284(17) 2_655
K6 O33 3.39(2) .
K6 I1 3.556(15) 2_655
K6 S10 3.640(15) 2_655
K6 Se1 3.740(13) 2_655
K6 K8 4.940(18) 7
K7 O44' 2.69(6) 7_656
K7 O13 2.71(2) .
K7 O44 2.79(5) .
K7 O74 2.80(3) .
K7 O44 2.95(5) 7_656
K7 O7 3.20(2) .
K7 O6 3.29(2) .
K7 K7 4.34(4) 7_656
K8 O57 2.78(3) .
K8 O55 2.94(2) 7
K8 I1' 3.03(4) 8_455
K8 O39 3.168(19) .
K8 I1 3.762(13) 7
K8 I1 3.871(13) 8_455
K8 K4 3.98(2) 7
K8 K8 4.14(2) 2
K8 K6 4.940(18) 7
K9 O89 2.57(4) .
K9 O88 3.33(5) 7
K9 K4 4.24(2) 7
K9' O38 2.65(3) .
K9' O64 2.75(4) .
K9' O89 2.77(5) .
K9' I3' 3.65(3) .
K9' K4 4.69(3) 7
K9' K9' 4.74(5) 6_565
K10 O60 2.73(4) .
K10 O18 2.75(2) .
K10 O73 2.78(3) .
K10 O7 3.24(2) .
K10 O6 3.37(2) .
K10 K10 4.69(4) 2_656
K11 O54 2.83(4) .
K11 O81' 2.84(5) .
K11 O81' 2.84(5) 6_565
K11 O25 2.889(15) 6_565
K11 O25 2.890(15) .
K11 I3' 3.13(3) 5_665
K11 O81 3.14(5) .
K11 O81 3.14(5) 6_565
K11 I3 3.439(16) 5_665
I1' I1 1.47(4) .
I1' K6 2.99(4) 2_655
I1' K8 3.03(4) 8
I1 K6 3.556(15) 2_655
I1 K8 3.762(12) 7
I1 K8 3.871(13) 8
I2' I2 0.52(4) .
I3 I3' 2.46(2) .
I3 K11 3.439(16) 5_665
I3 K5 3.885(17) 5_665
I3 K5 3.885(17) 2_655
I3' K11 3.13(3) 5_665
I3' K9' 3.65(3) 6_565
O4 C2 1.27(2) .
O5 C1 1.26(2) .
O11 K3 2.94(2) 7_656
O14 C6 1.25(2) .
O15 C5 1.23(2) .
O21 C8 1.26(2) .
O22 C7 1.22(2) .
O23 K6 2.786(17) 2_655
O24 Mo14 2.080(11) 2_655
O24 K6 3.284(17) 2_655
O32 K5 2.98(2) 2_655
O35 C3 1.241(19) .
O35 K5 2.722(19) 2_655
O36 C4 1.25(2) .
O42 K6 3.03(2) 2_655
O44' K7 2.69(6) 7_656
O44 K7 2.95(5) 7_656
O55 K8 2.94(2) 7
O61 K6 3.16(3) 2_655
O68 K3 2.93(4) 7_656
O72 K5 2.84(4) 2_655
O73 K10 2.78(3) 2_656
O88 K9 3.33(5) 7
N1 C11 1.49(3) .
N1 C10 1.51(3) .
N1 C12 1.54(3) .
N1 C9 1.54(3) .
C1 C2 1.41(2) .
C1 C1 1.48(3) 6_565
C1 C2 2.01(2) 6_565
C2 C2 1.39(4) 6_565
C2 C1 2.01(2) 6_565
C3 C4 1.44(2) .
C3 C3 1.57(3) 6_565
C4 C4 1.43(3) 6_565
C5 C6 1.43(3) .
C5 C8 1.48(3) .
C6 C7 1.48(3) .
C7 C8 1.48(3) .
